data_7206483
loop_
_publ_author_name
'Mousavi, Maliheh'
'B\'ereau, Virginie'
'Costes, Jean-Pierre'
'Duhayon, Carine'
'Sutter, Jean-Pascal'

_publ_section_title
;
 Oligomeric and polymeric organizations of potassium salts with
 compartmental Schiff-base complexes as ligands
;
_journal_issue 19
_journal_name_full CrystEngComm
_journal_page_first 5908
_journal_paper_doi 10.1039/c1ce05127j
_journal_volume 13
_journal_year 2011
_chemical_absolute_configuration ad
_chemical_formula_moiety 'C40 H47 K1 N4 Ni2 O10'
_chemical_formula_sum 'C40 H47 K N4 Ni2 O10'
_chemical_formula_weight 900.36
_space_group_IT_number 152
_symmetry_cell_setting trigonal
_symmetry_space_group_name_Hall 'P 31 2"'
_symmetry_space_group_name_H-M 'P 31 2 1'
_atom_sites_solution_hydrogens geom
_atom_sites_solution_primary direct
_cell_angle_alpha 90
_cell_angle_beta 90
_cell_angle_gamma 120
_cell_formula_units_Z 3
_cell_length_a 18.190(9)
_cell_length_b 18.190(9)
_cell_length_c 11.780(5)
_cell_measurement_reflns_used 9625
_cell_measurement_temperature 110
_cell_measurement_theta_max 28
_cell_measurement_theta_min 2
_cell_volume 3376(3)
_computing_cell_refinement 'Apex2 (Bruker AXS, 2006)'
_computing_data_collection 'Apex2 (Bruker AXS, 2006)'
_computing_data_reduction 'Apex2 (Bruker AXS, 2006)'
_computing_molecular_graphics 'CAMERON (Watkin et al., 1996)'
_computing_publication_material 'CRYSTALS (Betteridge et al., 2003)'
_computing_structure_refinement 'CRYSTALS (Betteridge et al., 2003)'
_computing_structure_solution 'Superflip (Palatinus & Chapuis, 2007)'
_diffrn_ambient_temperature 110
_diffrn_measured_fraction_theta_full 1.000
_diffrn_measured_fraction_theta_max 0.994
_diffrn_measurement_device Area
_diffrn_measurement_device_type 'Bruker Kappa Apex2'
_diffrn_measurement_method '\f & \w scans'
_diffrn_radiation_monochromator graphite
_diffrn_radiation_type 'Mo K\a'
_diffrn_radiation_wavelength 0.71073
_diffrn_reflns_av_R_equivalents 0.084
_diffrn_reflns_limit_h_max 24
_diffrn_reflns_limit_h_min -24
_diffrn_reflns_limit_k_max 23
_diffrn_reflns_limit_k_min -24
_diffrn_reflns_limit_l_max 15
_diffrn_reflns_limit_l_min -15
_diffrn_reflns_number 65962
_diffrn_reflns_theta_full 28.011
_diffrn_reflns_theta_max 28.583
_diffrn_reflns_theta_min 1.293
_diffrn_standards_number 0
_exptl_absorpt_coefficient_mu 0.985
_exptl_absorpt_correction_T_max 0.95
_exptl_absorpt_correction_T_min 0.86
_exptl_absorpt_correction_type multi-scan
_exptl_absorpt_process_details 'Blessing, acta cryst. (1995), a51, 33-38'
_exptl_crystal_colour red
_exptl_crystal_density_diffrn 1.329
_exptl_crystal_density_method 'not measured'
_exptl_crystal_description stick
_exptl_crystal_F_000 1401
_exptl_crystal_size_max 0.300
_exptl_crystal_size_mid 0.050
_exptl_crystal_size_min 0.050
_refine_diff_density_max 1.06
_refine_diff_density_min -0.73
_refine_ls_abs_structure_details 'Flack (1983), 2576 Friedel-pairs'
_refine_ls_abs_structure_Flack 0.01(3)
_refine_ls_extinction_method None
_refine_ls_goodness_of_fit_ref 1.0524
_refine_ls_hydrogen_treatment constr
_refine_ls_matrix_type full
_refine_ls_number_parameters 262
_refine_ls_number_reflns 3624
_refine_ls_number_restraints 0
_refine_ls_R_factor_all 0.1189
_refine_ls_R_factor_gt 0.0862
_refine_ls_shift/su_max 0.0002136
_refine_ls_shift/su_mean 0.0000109
_refine_ls_structure_factor_coef F
_refine_ls_weighting_details
;
Method, part 1, Chebychev polynomial, (Watkin, 1994, Prince, 1982)
[weight] = 1.0/[A~0~*T~0~(x)+A~1~*T~1~(x) ... +A~n-1~]*T~n-1~(x)]
where A~i~ are the Chebychev coefficients listed below and x= Fcalc/Fmax
Method = Robust Weighting (Prince, 1982)
W = [weight] * [1-(deltaF/6*sigmaF)^2^]^2^
A~i~ are:
2.26 1.17 1.62
;
_refine_ls_weighting_scheme calc
_refine_ls_wR_factor_all 0.1274
_refine_ls_wR_factor_gt 0.0892
_refine_ls_wR_factor_ref 0.0859
_reflns_limit_h_max 12
_reflns_limit_h_min -24
_reflns_limit_k_max 24
_reflns_limit_k_min 0
_reflns_limit_l_max 15
_reflns_limit_l_min 0
_reflns_number_gt 4037
_reflns_number_total 5715
_reflns_threshold_expression I>2.0\s(I)
_oxford_refine_ls_r_factor_ref 0.0797
_oxford_reflns_number_all 5696
_oxford_reflns_threshold_expression_ref I>3.0\s(I)
_cod_data_source_file c1ce05127j.txt
_cod_data_source_block cpd1102
_cod_original_sg_symbol_Hall 'P 31 2" '
_cod_original_sg_symbol_H-M 'P 31 2 1 '
_cod_original_formula_sum 'C40 H47 K1 N4 Ni2 O10'
_cod_database_code 7206483

loop_
_symmetry_equiv_pos_as_xyz
x,y,z
-x+y,-x,z+2/3
-x,-x+y,-z+1/3
-y,x-y,z+1/3
x-y,-y,-z+2/3
y,x,-z

loop_
_atom_site_label
_atom_site_type_symbol
_atom_site_fract_x
_atom_site_fract_y
_atom_site_fract_z
_atom_site_U_iso_or_equiv
_atom_site_occupancy
_atom_site_adp_type
_atom_site_refinement_flags_posn
_atom_site_refinement_flags_adp
Ni1 Ni 0.40991(6) 0.54078(6) 0.50771(6) 0.0416 1.0000 Uani . .
K1 K 0.64565(12) 0.64565(12) 0.5000 0.0434 1.0000 Uani S T
C1 C 0.4782(4) 0.6805(4) 0.3585(4) 0.0314 1.0000 Uani . .
C2 C 0.5455(5) 0.7601(4) 0.3236(4) 0.0376 1.0000 Uani . .
C3 C 0.5400(6) 0.8036(6) 0.2300(5) 0.0530 1.0000 Uani . .
C4 C 0.4607(7) 0.7651(7) 0.1687(5) 0.0639 1.0000 Uani . .
C5 C 0.3951(6) 0.6891(7) 0.1987(6) 0.0593 1.0000 Uani . .
C6 C 0.4018(5) 0.6445(6) 0.2944(5) 0.0487 1.0000 Uani . .
C7 C 0.3288(5) 0.5655(6) 0.3243(7) 0.0537 1.0000 Uani . .
C8 C 0.6872(6) 0.8687(6) 0.3559(7) 0.0619 1.0000 Uani . .
C9 C 0.2398(7) 0.4379(6) 0.4506(11) 0.0877 1.0000 Uani . .
C10 C 0.2646(8) 0.3843(8) 0.5055(13) 0.0960 1.0000 Uani . .
C11 C 0.1855(7) 0.3977(8) 0.3481(9) 0.0870 1.0000 Uani . .
C12 C 0.1967(5) 0.4672(6) 0.5437(8) 0.0601 1.0000 Uani . .
C13 C 0.4914(6) 0.5171(5) 0.6985(5) 0.0490 1.0000 Uani . .
C14 C 0.5605(6) 0.5471(6) 0.7719(5) 0.0527 1.0000 Uani . .
C15 C 0.5607(8) 0.4996(7) 0.8642(6) 0.0798 1.0000 Uani . .
C16 C 0.4937(11) 0.4222(9) 0.8878(10) 0.0958 1.0000 Uani . .
C17 C 0.4249(10) 0.3907(7) 0.8194(11) 0.0935 1.0000 Uani . .
C18 C 0.4194(6) 0.4368(5) 0.7223(7) 0.0600 1.0000 Uani . .
C19 C 0.3458(7) 0.4026(5) 0.6551(8) 0.0753 1.0000 Uani . .
C20 C 0.6951(6) 0.6640(7) 0.8218(5) 0.0631 1.0000 Uani . .
N1 N 0.3243(4) 0.5185(4) 0.4071(7) 0.0575 1.0000 Uani . .
N2 N 0.3344(5) 0.4376(5) 0.5675(6) 0.0714 1.0000 Uani . .
O1 O 0.4875(3) 0.6445(3) 0.4470(3) 0.0367 1.0000 Uani . .
O2 O 0.4934(3) 0.5641(3) 0.6124(3) 0.0424 1.0000 Uani . .
O3 O 0.6164(3) 0.7890(3) 0.3893(4) 0.0462 1.0000 Uani . .
O4 O 0.6263(4) 0.6236(4) 0.7429(3) 0.0485 1.0000 Uani . .
O5 O 0.7825(11) 0.8129(13) 0.5811(18) 0.1126 0.5000 Uani . .
O6 O 0.9894(15) 0.8003(11) 0.9248(18) 0.1230 0.5000 Uani . .
H31 H 0.5855 0.8563 0.2088 0.0607 1.0000 Uiso R .
H41 H 0.4547 0.7934 0.1064 0.0728 1.0000 Uiso R .
H51 H 0.3450 0.6661 0.1580 0.0742 1.0000 Uiso R .
H71 H 0.2795 0.5459 0.2802 0.0623 1.0000 Uiso R .
H81 H 0.7319 0.8881 0.4110 0.0948 1.0000 Uiso R .
H82 H 0.6707 0.9111 0.3482 0.0946 1.0000 Uiso R .
H83 H 0.7101 0.8640 0.2839 0.0947 1.0000 Uiso R .
H112 H 0.1683 0.4354 0.3145 0.1331 1.0000 Uiso R .
H111 H 0.1362 0.3462 0.3746 0.1329 1.0000 Uiso R .
H113 H 0.2163 0.3839 0.2925 0.1330 1.0000 Uiso R .
H123 H 0.1618 0.4862 0.5077 0.0880 1.0000 Uiso R .
H121 H 0.2397 0.5126 0.5876 0.0879 1.0000 Uiso R .
H122 H 0.1614 0.4193 0.5915 0.0885 1.0000 Uiso R .
H151 H 0.6086 0.5217 0.9107 0.0932 1.0000 Uiso R .
H161 H 0.4946 0.3915 0.9508 0.1120 1.0000 Uiso R .
H171 H 0.3791 0.3366 0.8355 0.1120 1.0000 Uiso R .
H191 H 0.3009 0.3499 0.6764 0.0870 1.0000 Uiso R .
H202 H 0.7377 0.7184 0.7928 0.0980 1.0000 Uiso R .
H201 H 0.6743 0.6713 0.8945 0.0978 1.0000 Uiso R .
H203 H 0.7202 0.6290 0.8320 0.0979 1.0000 Uiso R .
H101 H 0.2206 0.3490 0.5540 0.1299 1.0000 Uiso R .
H102 H 0.2728 0.3547 0.4540 0.1299 1.0000 Uiso . .

loop_
_atom_site_aniso_label
_atom_site_aniso_U_11
_atom_site_aniso_U_22
_atom_site_aniso_U_33
_atom_site_aniso_U_23
_atom_site_aniso_U_13
_atom_site_aniso_U_12
Ni1 0.0448(5) 0.0476(5) 0.0301(3) -0.0032(4) 0.0081(3) 0.0213(4)
K1 0.0563(9) 0.0563(9) 0.0190(6) 0.0010(4) -0.0010(4) 0.0293(11)
C1 0.049(4) 0.040(3) 0.019(2) -0.008(2) -0.001(2) 0.031(3)
C2 0.064(4) 0.050(4) 0.017(2) -0.004(2) 0.000(2) 0.042(4)
C3 0.089(6) 0.077(5) 0.023(2) 0.012(3) 0.015(3) 0.064(5)
C4 0.109(8) 0.106(7) 0.020(3) -0.001(4) -0.007(4) 0.087(7)
C5 0.080(6) 0.106(7) 0.021(3) -0.013(4) -0.013(3) 0.069(6)
C6 0.063(5) 0.084(6) 0.027(3) -0.020(3) -0.017(3) 0.058(5)
C7 0.050(4) 0.067(5) 0.058(5) -0.031(4) -0.022(3) 0.040(4)
C8 0.069(5) 0.054(5) 0.049(4) 0.009(4) 0.018(4) 0.019(4)
C9 0.055(4) 0.058(4) 0.135(7) -0.023(4) -0.014(4) 0.017(3)
C10 0.063(4) 0.066(4) 0.144(7) -0.023(4) -0.014(4) 0.021(3)
C11 0.075(7) 0.095(8) 0.072(6) -0.017(6) -0.003(5) 0.028(6)
C12 0.043(4) 0.076(6) 0.064(5) -0.008(4) 0.007(4) 0.032(4)
C13 0.087(6) 0.057(4) 0.024(3) 0.006(3) 0.017(3) 0.051(4)
C14 0.089(6) 0.086(6) 0.019(3) 0.013(3) 0.016(3) 0.070(5)
C15 0.142(10) 0.119(9) 0.032(3) 0.037(4) 0.042(5) 0.105(8)
C16 0.175(14) 0.122(11) 0.059(6) 0.053(7) 0.062(8) 0.126(12)
C17 0.168(13) 0.066(6) 0.081(7) 0.042(6) 0.081(9) 0.084(8)
C18 0.087(6) 0.041(4) 0.045(4) 0.009(3) 0.043(4) 0.026(4)
C19 0.088(7) 0.038(4) 0.057(5) -0.008(4) 0.039(5) 0.000(5)
C20 0.083(6) 0.109(8) 0.027(3) -0.012(4) -0.014(3) 0.070(6)
N1 0.046(4) 0.046(4) 0.079(5) -0.021(3) -0.010(3) 0.021(3)
N2 0.070(5) 0.061(4) 0.042(3) -0.004(3) 0.030(3) 0.002(4)
O1 0.042(2) 0.044(3) 0.0278(19) 0.0057(18) 0.0008(17) 0.024(2)
O2 0.060(3) 0.044(3) 0.0188(16) 0.0089(17) 0.0072(17) 0.022(2)
O3 0.056(3) 0.048(3) 0.028(2) 0.0069(19) 0.009(2) 0.022(2)
O4 0.072(3) 0.077(3) 0.0189(17) 0.0013(19) 0.0001(19) 0.053(3)
O5 0.071(10) 0.122(14) 0.125(14) 0.026(12) -0.008(10) 0.034(10)
O6 0.147(18) 0.074(10) 0.119(15) 0.028(10) 0.040(13) 0.033(11)

loop_
_atom_type_symbol
_atom_type_scat_dispersion_real
_atom_type_scat_dispersion_imag
_atom_type_scat_Cromer_Mann_a1
_atom_type_scat_Cromer_Mann_b1
_atom_type_scat_Cromer_Mann_a2
_atom_type_scat_Cromer_Mann_b2
_atom_type_scat_Cromer_Mann_a3
_atom_type_scat_Cromer_Mann_b3
_atom_type_scat_Cromer_Mann_a4
_atom_type_scat_Cromer_Mann_b4
_atom_type_scat_Cromer_Mann_c
_atom_type_scat_source
C 0.0033 0.0016 2.3100 20.8439 1.0200 10.2075 1.5886 0.5687 0.8650 51.6512 0.2156 'International Tables Vol C 4.2.6.8 and 6.1.1.4'
H 0.0000 0.0000 0.4930 10.5109 0.3229 26.1257 0.1402 3.1424 0.0408 57.7998 0.0030 'International Tables Vol C 4.2.6.8 and 6.1.1.4'
Ni 0.3393 1.1124 12.8376 3.8785 7.2920 0.2565 4.4438 12.1763 2.3800 66.3421 1.0341 'International Tables Vol C 4.2.6.8 and 6.1.1.4'
N 0.0061 0.0033 12.2126 0.0057 3.1322 9.8933 2.0125 28.9975 1.1663 0.5826 -11.5290 'International Tables Vol C 4.2.6.8 and 6.1.1.4'
O 0.0106 0.0060 3.0485 13.2771 2.2868 5.7011 1.5463 0.3239 0.8670 32.9089 0.2508 'International Tables Vol C 4.2.6.8 and 6.1.1.4'
K 0.2009 0.2494 8.2186 12.7949 7.4398 0.7748 1.0519 213.1870 0.8659 41.6841 1.4228 'International Tables Vol C 4.2.6.8 and 6.1.1.4'

loop_
_geom_angle_atom_site_label_1
_geom_angle_atom_site_label_2
_geom_angle_atom_site_label_3
_geom_angle
_geom_angle_publ_flag
N1 Ni1 N2 84.4(4) yes
N1 Ni1 O1 96.1(3) yes
N2 Ni1 O1 179.0(3) yes
N1 Ni1 O2 177.8(3) yes
N2 Ni1 O2 95.1(3) yes
O1 Ni1 O2 84.38(19) yes
C2 C1 C6 117.7(6) yes
C2 C1 O1 119.4(6) yes
C6 C1 O1 122.9(6) yes
C1 C2 C3 122.9(7) yes
C1 C2 O3 113.5(5) yes
C3 C2 O3 123.6(7) yes
C2 C3 C4 117.4(8) yes
C2 C3 H31 121.2 no
C4 C3 H31 121.5 no
C3 C4 C5 121.6(7) yes
C3 C4 H41 119.3 no
C5 C4 H41 119.0 no
C4 C5 C6 120.5(8) yes
C4 C5 H51 119.7 no
C6 C5 H51 119.8 no
C5 C6 C1 119.9(8) yes
C5 C6 C7 117.7(8) yes
C1 C6 C7 122.3(7) yes
C6 C7 N1 125.4(7) yes
C6 C7 H71 118.4 no
N1 C7 H71 116.2 no
O3 C8 H81 110.8 no
O3 C8 H82 110.9 no
H81 C8 H82 108.4 no
O3 C8 H83 111.2 no
H81 C8 H83 107.5 no
H82 C8 H83 108.0 no
C10 C9 C11 113.0(10) yes
C10 C9 C12 107.2(11) yes
C11 C9 C12 113.8(9) yes
C10 C9 N1 106.8(9) yes
C11 C9 N1 106.7(10) yes
C12 C9 N1 109.0(7) yes
C9 C10 N2 104.9(10) yes
C9 C10 H101 107.1 no
N2 C10 H101 109.7 no
C9 C10 H102 108.5 no
N2 C10 H102 115.2 no
H101 C10 H102 110.9 no
C9 C11 H112 110.6 no
C9 C11 H111 106.1 no
H112 C11 H111 110.2 no
C9 C11 H113 110.2 no
H112 C11 H113 109.8 no
H111 C11 H113 109.8 no
C9 C12 H123 110.1 no
C9 C12 H121 109.5 no
H123 C12 H121 109.3 no
C9 C12 H122 108.5 no
H123 C12 H122 108.8 no
H121 C12 H122 110.6 no
C14 C13 C18 117.9(7) yes
C14 C13 O2 119.9(7) yes
C18 C13 O2 122.2(8) yes
C13 C14 C15 121.6(9) yes
C13 C14 O4 114.1(6) yes
C15 C14 O4 124.3(9) yes
C14 C15 C16 121.8(12) yes
C14 C15 H151 118.9 no
C16 C15 H151 119.3 no
C15 C16 C17 118.7(9) yes
C15 C16 H161 120.6 no
C17 C16 H161 120.7 no
C16 C17 C18 122.8(11) yes
C16 C17 H171 118.1 no
C18 C17 H171 119.0 no
C17 C18 C13 117.1(10) yes
C17 C18 C19 121.0(10) yes
C13 C18 C19 121.9(8) yes
C18 C19 N2 126.1(7) yes
C18 C19 H191 117.1 no
N2 C19 H191 116.8 no
O4 C20 H202 110.0 no
O4 C20 H201 109.9 no
H202 C20 H201 109.8 no
O4 C20 H203 109.0 no
H202 C20 H203 108.8 no
H201 C20 H203 109.3 no
C9 N1 C7 125.1(8) yes
C9 N1 Ni1 108.6(7) yes
C7 N1 Ni1 125.8(6) yes
C10 N2 C19 113.7(9) yes
C10 N2 Ni1 118.7(8) yes
C19 N2 Ni1 126.6(7) yes
C1 O1 Ni1 127.4(4) yes
C13 O2 Ni1 128.1(5) yes
C8 O3 C2 115.6(6) yes
C20 O4 C14 117.5(6) yes

loop_
_geom_bond_atom_site_label_1
_geom_bond_atom_site_label_2
_geom_bond_distance
_geom_bond_publ_flag
Ni1 N1 1.833(7) yes
Ni1 N2 1.823(7) yes
Ni1 O1 1.844(5) yes
Ni1 O2 1.834(5) yes
C1 C2 1.410(10) yes
C1 C6 1.422(10) yes
C1 O1 1.286(7) yes
C2 C3 1.391(8) yes
C2 O3 1.364(8) yes
C3 C4 1.443(13) yes
C3 H31 0.934 no
C4 C5 1.346(14) yes
C4 H41 0.934 no
C5 C6 1.428(11) yes
C5 H51 0.924 no
C6 C7 1.430(13) yes
C7 N1 1.273(12) yes
C7 H71 0.939 no
C8 O3 1.431(9) yes
C8 H81 0.959 no
C8 H82 0.962 no
C8 H83 0.968 no
C9 C10 1.418(18) yes
C9 C11 1.498(15) yes
C9 C12 1.588(14) yes
C9 N1 1.588(13) yes
C10 N2 1.362(14) yes
C10 H101 0.930 no
C10 H102 0.872 no
C11 H112 0.970 no
C11 H111 0.970 no
C11 H113 0.973 no
C12 H123 0.959 no
C12 H121 0.957 no
C12 H122 0.963 no
C13 C14 1.393(12) yes
C13 C18 1.420(12) yes
C13 O2 1.315(8) yes
C14 C15 1.389(10) yes
C14 O4 1.350(11) yes
C15 C16 1.352(18) yes
C15 H151 0.933 no
C16 C17 1.35(2) yes
C16 H161 0.934 no
C17 C18 1.450(15) yes
C17 H171 0.938 no
C18 C19 1.404(15) yes
C19 N2 1.283(14) yes
C19 H191 0.931 no
C20 O4 1.432(9) yes
C20 H202 0.964 no
C20 H201 0.972 no
C20 H203 0.959 no

loop_
_geom_hbond_atom_site_label_D
_geom_hbond_atom_site_label_H
_geom_hbond_atom_site_label_A
_geom_hbond_site_symmetry_A
_geom_hbond_angle_DHA
_geom_hbond_distance_DH
_geom_hbond_distance_HA
_geom_hbond_distance_DA
_geom_hbond_publ_flag
C19 H191 O6 5_566 174 0.93 2.58 3.504(15) yes
